data_1516167
loop_
_publ_author_name
'Bushuyev, Oleksandr S.'
'Corkery, T. Christopher'
'Barrett, Christopher J.'
'Fri\<s\<ci\'c, Tomislav'

_publ_section_title
;
 Photo-mechanical azobenzene cocrystals and in situ X-ray diffraction
 monitoring of their optically-induced crystal-to-crystal isomerisation
;
_journal_issue 8
_journal_name_full 'Chemical Science'
_journal_page_first 3158
_journal_paper_doi 10.1039/c4sc00987h
_journal_volume 5
_journal_year 2014
_chemical_formula_sum 'C24 H10 F8 I2 N4'
_chemical_formula_weight 760.16
_chemical_name_systematic
; 
 ? 
;
_space_group_IT_number 15
_symmetry_cell_setting monoclinic
_symmetry_space_group_name_Hall '-C 2yc'
_symmetry_space_group_name_H-M 'C 1 2/c 1'
_atom_sites_solution_hydrogens geom
_atom_sites_solution_primary direct
_atom_sites_solution_secondary difmap
_audit_creation_method SHELXL-97
_cell_angle_alpha 90.00
_cell_angle_beta 91.4570(10)
_cell_angle_gamma 90.00
_cell_formula_units_Z 4
_cell_length_a 11.0970(9)
_cell_length_b 8.2444(7)
_cell_length_c 26.821(2)
_cell_measurement_reflns_used 3357
_cell_measurement_temperature 100(2)
_cell_measurement_theta_max 27.79
_cell_measurement_theta_min 3.04
_cell_volume 2453.0(3)
_computing_cell_refinement 'Bruker SAINT'
_computing_data_collection 'Bruker APEX2'
_computing_data_reduction 'Bruker SAINT'
_computing_molecular_graphics 'Bruker SHELXTL'
_computing_publication_material 'Bruker SHELXTL'
_computing_structure_refinement 'SHELXL-97 (Sheldrick, 2008)'
_computing_structure_solution 'SHELXS-97 (Sheldrick, 2008)'
_diffrn_ambient_temperature 100(2)
_diffrn_measured_fraction_theta_full 0.998
_diffrn_measured_fraction_theta_max 0.919
_diffrn_measurement_device_type 'Bruker APEX-II CCD'
_diffrn_measurement_method '\f and \w scans'
_diffrn_radiation_monochromator graphite
_diffrn_radiation_source 'fine-focus sealed tube'
_diffrn_radiation_type MoK\a
_diffrn_radiation_wavelength 0.71073
_diffrn_reflns_av_R_equivalents 0.0253
_diffrn_reflns_av_sigmaI/netI 0.0313
_diffrn_reflns_limit_h_max 14
_diffrn_reflns_limit_h_min -12
_diffrn_reflns_limit_k_max 10
_diffrn_reflns_limit_k_min -8
_diffrn_reflns_limit_l_max 35
_diffrn_reflns_limit_l_min -35
_diffrn_reflns_number 7658
_diffrn_reflns_theta_full 25.00
_diffrn_reflns_theta_max 28.32
_diffrn_reflns_theta_min 1.52
_exptl_absorpt_coefficient_mu 2.647
_exptl_absorpt_correction_T_max 0.8447
_exptl_absorpt_correction_T_min 0.4942
_exptl_absorpt_correction_type multi-scan
_exptl_absorpt_process_details SADABS
_exptl_crystal_colour orange
_exptl_crystal_density_diffrn 2.058
_exptl_crystal_density_method 'not measured'
_exptl_crystal_description block
_exptl_crystal_F_000 1440
_exptl_crystal_size_max 0.31
_exptl_crystal_size_mid 0.25
_exptl_crystal_size_min 0.07
_refine_diff_density_max 0.402
_refine_diff_density_min -0.400
_refine_diff_density_rms 0.089
_refine_ls_extinction_method none
_refine_ls_goodness_of_fit_ref 1.040
_refine_ls_hydrogen_treatment constr
_refine_ls_matrix_type full
_refine_ls_number_parameters 172
_refine_ls_number_reflns 2804
_refine_ls_number_restraints 0
_refine_ls_restrained_S_all 1.040
_refine_ls_R_factor_all 0.0291
_refine_ls_R_factor_gt 0.0224
_refine_ls_shift/su_max 0.003
_refine_ls_shift/su_mean 0.000
_refine_ls_structure_factor_coef Fsqd
_refine_ls_weighting_details 'calc w=1/[\s^2^(Fo^2^)+(0.0167P)^2^+1.0078P] where P=(Fo^2^+2Fc^2^)/3'
_refine_ls_weighting_scheme calc
_refine_ls_wR_factor_gt 0.0427
_refine_ls_wR_factor_ref 0.0446
_reflns_number_gt 2430
_reflns_number_total 2804
_reflns_threshold_expression >2sigma(I)
_cod_data_source_file c4sc00987h6.cif
_cod_data_source_block (trans-2)(cis-bpe)
_cod_depositor_comments
;
The following automatic conversions were performed:

'_symmetry_cell_setting' value 'Monoclinic' changed to 'monoclinic'
according to
/usr/data/users/saulius/crontab/automatic-downloads/rss-feeds/RSC/lib/dictionaries/cif_core.dic
dictionary named 'cif_core.dic' version 2.4.2 from 2011-04-26.

Automatic conversion script
Id: cif_fix_values 2281 2013-09-26 08:29:07Z andrius 

 Adding full bibliography for 1516158--1516167.cif.
;
_cod_original_cell_volume 2453.1(4)
_cod_original_sg_symbol_H-M C2/c
_cod_database_code 1516167

loop_
_symmetry_equiv_pos_as_xyz
'x, y, z'
'-x, y, -z+1/2'
'x+1/2, y+1/2, z'
'-x+1/2, y+1/2, -z+1/2'
'-x, -y, -z'
'x, -y, z-1/2'
'-x+1/2, -y+1/2, -z'
'x+1/2, -y+1/2, z-1/2'

loop_
_atom_site_label
_atom_site_type_symbol
_atom_site_fract_x
_atom_site_fract_y
_atom_site_fract_z
_atom_site_U_iso_or_equiv
_atom_site_adp_type
_atom_site_occupancy
_atom_site_symmetry_multiplicity
_atom_site_calc_flag
_atom_site_refinement_flags
I1 I 0.276852(14) -0.14536(2) 0.616884(6) 0.01987(6) Uani 1 1 d .
F4 F 0.38053(13) 0.19017(17) 0.66293(5) 0.0239(3) Uani 1 1 d .
F3 F 0.46599(13) 0.45758(17) 0.62133(5) 0.0246(3) Uani 1 1 d .
F1 F 0.32569(16) -0.04502(19) 0.50298(5) 0.0399(4) Uani 1 1 d .
F2 F 0.41983(18) 0.2131(2) 0.46172(5) 0.0481(5) Uani 1 1 d .
N2 N 0.18663(19) 0.4120(3) 0.16184(7) 0.0216(5) Uani 1 1 d .
N1 N 0.5000(2) 0.4926(3) 0.52317(7) 0.0252(5) Uani 1 1 d .
C11 C 0.1505(2) 0.5403(3) 0.13526(9) 0.0216(6) Uani 1 1 d .
H11 H 0.1572 0.5355 0.1000 0.026 Uiso 1 1 calc R
C10 C 0.1040(2) 0.6799(3) 0.15579(9) 0.0197(6) Uani 1 1 d .
H10 H 0.0806 0.7685 0.1351 0.024 Uiso 1 1 calc R
C9 C 0.0917(2) 0.6889(3) 0.20753(9) 0.0166(5) Uani 1 1 d .
C12 C 0.0378(2) 0.8325(3) 0.23094(9) 0.0193(5) Uani 1 1 d .
H12 H 0.0589 0.9352 0.2177 0.023 Uiso 1 1 calc R
C7 C 0.1780(2) 0.4230(3) 0.21156(9) 0.0218(6) Uani 1 1 d .
H7 H 0.2044 0.3336 0.2313 0.026 Uiso 1 1 calc R
C8 C 0.1331(2) 0.5564(3) 0.23541(9) 0.0192(5) Uani 1 1 d .
H8 H 0.1302 0.5584 0.2708 0.023 Uiso 1 1 calc R
C1 C 0.3491(2) 0.0646(3) 0.58445(9) 0.0198(5) Uani 1 1 d .
C2 C 0.3612(3) 0.0783(3) 0.53320(9) 0.0264(6) Uani 1 1 d .
C3 C 0.4086(3) 0.2142(3) 0.51163(9) 0.0279(6) Uani 1 1 d .
C4 C 0.4467(2) 0.3472(3) 0.54012(9) 0.0214(5) Uani 1 1 d .
C6 C 0.3875(2) 0.1950(3) 0.61259(8) 0.0192(6) Uani 1 1 d .
C5 C 0.4337(2) 0.3332(3) 0.59167(9) 0.0193(5) Uani 1 1 d .

loop_
_atom_site_aniso_label
_atom_site_aniso_U_11
_atom_site_aniso_U_22
_atom_site_aniso_U_33
_atom_site_aniso_U_23
_atom_site_aniso_U_13
_atom_site_aniso_U_12
I1 0.02263(10) 0.02042(9) 0.01652(8) 0.00361(7) -0.00037(6) -0.00503(7)
F4 0.0337(9) 0.0263(8) 0.0119(7) 0.0020(6) 0.0021(6) -0.0042(7)
F3 0.0367(9) 0.0207(8) 0.0165(7) -0.0033(6) 0.0013(6) -0.0058(7)
F1 0.0731(13) 0.0284(10) 0.0180(8) -0.0027(7) 0.0002(8) -0.0239(9)
F2 0.0984(15) 0.0349(10) 0.0112(7) -0.0003(7) 0.0058(9) -0.0291(10)
N2 0.0233(12) 0.0224(12) 0.0192(11) -0.0020(9) 0.0004(9) 0.0044(9)
N1 0.0365(13) 0.0234(12) 0.0158(10) 0.0040(9) 0.0021(10) -0.0075(10)
C11 0.0237(14) 0.0271(15) 0.0140(12) 0.0004(10) 0.0022(10) 0.0014(12)
C10 0.0229(13) 0.0201(14) 0.0163(12) 0.0056(10) 0.0023(10) -0.0008(11)
C9 0.0140(12) 0.0180(13) 0.0180(12) -0.0026(9) 0.0019(9) -0.0041(10)
C12 0.0268(15) 0.0122(13) 0.0188(12) 0.0010(10) -0.0009(10) -0.0012(11)
C7 0.0225(14) 0.0247(14) 0.0181(13) 0.0022(11) -0.0008(10) 0.0063(11)
C8 0.0206(13) 0.0237(14) 0.0132(12) -0.0006(10) -0.0003(10) 0.0020(11)
C1 0.0208(13) 0.0196(14) 0.0189(12) 0.0036(10) -0.0011(10) -0.0021(11)
C2 0.0390(17) 0.0215(14) 0.0185(13) -0.0009(11) 0.0004(12) -0.0077(13)
C3 0.0433(18) 0.0292(15) 0.0111(12) 0.0032(11) -0.0002(12) -0.0107(14)
C4 0.0262(14) 0.0219(14) 0.0161(12) 0.0048(11) 0.0009(10) -0.0043(12)
C6 0.0209(13) 0.0254(14) 0.0114(11) 0.0025(10) 0.0005(10) 0.0002(11)
C5 0.0220(13) 0.0201(14) 0.0157(12) -0.0005(10) -0.0008(10) -0.0010(11)

loop_
_atom_type_symbol
_atom_type_description
_atom_type_scat_dispersion_real
_atom_type_scat_dispersion_imag
_atom_type_scat_source
C C 0.0033 0.0016 'International Tables Vol C Tables 4.2.6.8 and 6.1.1.4'
H H 0.0000 0.0000 'International Tables Vol C Tables 4.2.6.8 and 6.1.1.4'
N N 0.0061 0.0033 'International Tables Vol C Tables 4.2.6.8 and 6.1.1.4'
F F 0.0171 0.0103 'International Tables Vol C Tables 4.2.6.8 and 6.1.1.4'
I I -0.4742 1.8119 'International Tables Vol C Tables 4.2.6.8 and 6.1.1.4'

loop_
_geom_angle_atom_site_label_1
_geom_angle_atom_site_label_2
_geom_angle_atom_site_label_3
_geom_angle
_geom_angle_site_symmetry_1
C11 N2 C7 116.7(2) .
N1 N1 C4 114.4(3) 5_666
N2 C11 C10 124.0(2) .
N2 C11 H11 118.0 .
C10 C11 H11 118.0 .
C11 C10 C9 119.1(2) .
C11 C10 H10 120.5 .
C9 C10 H10 120.5 .
C8 C9 C10 116.8(2) .
C8 C9 C12 122.2(2) .
C10 C9 C12 121.0(2) .
C12 C12 C9 126.45(13) 2
C12 C12 H12 116.8 2
C9 C12 H12 116.8 .
N2 C7 C8 123.6(2) .
N2 C7 H7 118.2 .
C8 C7 H7 118.2 .
C7 C8 C9 119.8(2) .
C7 C8 H8 120.1 .
C9 C8 H8 120.1 .
C6 C1 C2 116.3(2) .
C6 C1 I1 122.15(17) .
C2 C1 I1 121.53(19) .
F1 C2 C3 118.0(2) .
F1 C2 C1 119.9(2) .
C3 C2 C1 122.1(2) .
F2 C3 C2 117.4(2) .
F2 C3 C4 121.0(2) .
C2 C3 C4 121.6(2) .
C3 C4 C5 116.0(2) .
C3 C4 N1 127.7(2) .
C5 C4 N1 116.2(2) .
F4 C6 C5 117.5(2) .
F4 C6 C1 120.0(2) .
C5 C6 C1 122.5(2) .
F3 C5 C6 119.2(2) .
F3 C5 C4 119.4(2) .
C6 C5 C4 121.4(2) .

loop_
_geom_bond_atom_site_label_1
_geom_bond_atom_site_label_2
_geom_bond_distance
_geom_bond_site_symmetry_2
I1 C1 2.105(2) .
F4 C6 1.355(2) .
F3 C5 1.341(3) .
F1 C2 1.352(3) .
F2 C3 1.347(3) .
N2 C11 1.331(3) .
N2 C7 1.343(3) .
N1 N1 1.249(4) 5_666
N1 C4 1.417(3) .
C11 C10 1.382(3) .
C11 H11 0.9500 .
C10 C9 1.400(3) .
C10 H10 0.9500 .
C9 C8 1.395(3) .
C9 C12 1.474(3) .
C12 C12 1.339(5) 2
C12 H12 0.9500 .
C7 C8 1.372(3) .
C7 H7 0.9500 .
C8 H8 0.9500 .
C1 C6 1.375(3) .
C1 C2 1.389(3) .
C2 C3 1.372(4) .
C3 C4 1.396(3) .
C4 C5 1.399(3) .
C6 C5 1.375(3) .
